data_7041186
loop_
_publ_author_name
'Fr\"omel, Silke'
'Daniliuc, Constantin G.'
'Bannwarth, Christoph'
'Grimme, Stefan'
'Bussmann, Kathrin'
'Kehr, Gerald'
'Erker, Gerhard'

_publ_section_title
;
 Indirect synthesis of a pair of formal methane activation products at a
 phosphane/borane frustrated Lewis pair.
;
_journal_issue 48
_journal_name_full 'Dalton transactions (Cambridge, England : 2003)'
_journal_page_first 19230
_journal_page_last 19233
_journal_paper_doi 10.1039/c6dt04206f
_journal_volume 45
_journal_year 2016
_chemical_formula_sum 'C33 H30 B F10 P'
_chemical_formula_weight 658.35
_chemical_name_systematic
; 
 ? 
;
_space_group_IT_number 14
_symmetry_cell_setting monoclinic
_symmetry_space_group_name_Hall '-P 2yn'
_symmetry_space_group_name_H-M 'P 1 21/n 1'
_atom_sites_solution_hydrogens 'at B from difmap, others geom'
_atom_sites_solution_primary direct
_atom_sites_solution_secondary difmap
_audit_creation_method SHELXL-97
_audit_update_record
;
2016-08-24 deposited with the CCDC.
2016-11-14 downloaded from the CCDC.
;
_cell_angle_alpha 90.00
_cell_angle_beta 98.949(1)
_cell_angle_gamma 90.00
_cell_formula_units_Z 4
_cell_length_a 13.8025(2)
_cell_length_b 13.6770(2)
_cell_length_c 16.4268(3)
_cell_measurement_reflns_used 6864
_cell_measurement_temperature 223(2)
_cell_measurement_theta_max 28.28
_cell_measurement_theta_min 4.08
_cell_volume 3063.25(8)
_computing_cell_refinement 'Collect (Nonius B.V., 1998)'
_computing_data_collection 'Collect (Nonius B.V., 1998)'
_computing_data_reduction 'Denzo-SMN (Otwinowski & Minor, 1997)'
_computing_molecular_graphics 'XP (BrukerAXS, 2000)'
_computing_publication_material 'SHELXL-97 (Sheldrick, 1997)'
_computing_structure_refinement 'SHELXL-97 (Sheldrick, 1997)'
_computing_structure_solution 'SHELXS-97 (Sheldrick, 1990)'
_diffrn_ambient_temperature 223(2)
_diffrn_measured_fraction_theta_full 0.984
_diffrn_measured_fraction_theta_max 0.984
_diffrn_measurement_device_type 'Nonius KappaCCD APEXII'
_diffrn_measurement_method '\w and \f scans'
_diffrn_radiation_monochromator 'Montel mirror'
_diffrn_radiation_source 'rotating anode Nonius FR591'
_diffrn_radiation_type MoK\a
_diffrn_radiation_wavelength 0.71073
_diffrn_reflns_av_R_equivalents 0.050
_diffrn_reflns_av_sigmaI/netI 0.0389
_diffrn_reflns_limit_h_max 16
_diffrn_reflns_limit_h_min -16
_diffrn_reflns_limit_k_max 16
_diffrn_reflns_limit_k_min -15
_diffrn_reflns_limit_l_max 19
_diffrn_reflns_limit_l_min -19
_diffrn_reflns_number 21108
_diffrn_reflns_theta_full 25.00
_diffrn_reflns_theta_max 25.00
_diffrn_reflns_theta_min 4.11
_exptl_absorpt_coefficient_mu 0.174
_exptl_absorpt_correction_T_max 0.9862
_exptl_absorpt_correction_T_min 0.9661
_exptl_absorpt_correction_type multi-scan
_exptl_absorpt_process_details 'Denzo (Otwinowski, Borek, Majewski & Minor, 2003)'
_exptl_crystal_colour colourless
_exptl_crystal_density_diffrn 1.428
_exptl_crystal_density_method 'not measured'
_exptl_crystal_description prism
_exptl_crystal_F_000 1352
_exptl_crystal_size_max 0.20
_exptl_crystal_size_mid 0.12
_exptl_crystal_size_min 0.08
_refine_diff_density_max 0.226
_refine_diff_density_min -0.207
_refine_diff_density_rms 0.044
_refine_ls_extinction_method none
_refine_ls_goodness_of_fit_ref 1.095
_refine_ls_hydrogen_treatment mixed
_refine_ls_matrix_type full
_refine_ls_number_parameters 417
_refine_ls_number_reflns 5311
_refine_ls_number_restraints 0
_refine_ls_restrained_S_all 1.095
_refine_ls_R_factor_all 0.0768
_refine_ls_R_factor_gt 0.0586
_refine_ls_shift/su_max 0.000
_refine_ls_shift/su_mean 0.000
_refine_ls_structure_factor_coef Fsqd
_refine_ls_weighting_details 'calc w=1/[\s^2^(Fo^2^)+(0.0364P)^2^+3.1651P] where P=(Fo^2^+2Fc^2^)/3'
_refine_ls_weighting_scheme calc
_refine_ls_wR_factor_gt 0.1283
_refine_ls_wR_factor_ref 0.1414
_reflns_number_gt 4203
_reflns_number_total 5311
_reflns_threshold_expression >2sigma(I)
_cod_data_source_file c6dt04206f2.cif
_cod_data_source_block erk7599
_cod_depositor_comments 'Adding full bibliography for 7041185--7041187.cif.'
_cod_original_sg_symbol_H-M P21/n
_cod_database_code 7041186

loop_
_symmetry_equiv_pos_as_xyz
'x, y, z'
'-x+1/2, y+1/2, -z+1/2'
'-x, -y, -z'
'x-1/2, -y-1/2, z-1/2'

loop_
_atom_site_label
_atom_site_type_symbol
_atom_site_fract_x
_atom_site_fract_y
_atom_site_fract_z
_atom_site_U_iso_or_equiv
_atom_site_adp_type
_atom_site_occupancy
_atom_site_symmetry_multiplicity
_atom_site_calc_flag
_atom_site_refinement_flags
P1 P 0.80202(6) 0.55321(6) 0.09410(5) 0.0422(2) Uani 1 1 d .
C1 C 0.8711(2) 0.4658(2) 0.04384(18) 0.0462(7) Uani 1 1 d .
H1A H 0.8280 0.4379 -0.0034 0.055 Uiso 1 1 calc R
H1B H 0.9243 0.5003 0.0227 0.055 Uiso 1 1 calc R
C2 C 0.9155(2) 0.3819(2) 0.10027(18) 0.0484(7) Uani 1 1 d .
H2A H 0.8681 0.3589 0.1346 0.058 Uiso 1 1 calc R
H2B H 0.9745 0.4044 0.1365 0.058 Uiso 1 1 calc R
C3 C 0.8962(3) 0.6189(3) 0.1603(2) 0.0614(9) Uani 1 1 d .
H3A H 0.9376 0.5730 0.1947 0.092 Uiso 1 1 calc R
H3B H 0.8661 0.6635 0.1949 0.092 Uiso 1 1 calc R
H3C H 0.9356 0.6557 0.1269 0.092 Uiso 1 1 calc R
C11 C 0.7375(2) 0.6496(2) 0.03075(18) 0.0450(7) Uani 1 1 d .
C12 C 0.7486(2) 0.6667(2) -0.05212(18) 0.0479(7) Uani 1 1 d .
C13 C 0.7050(2) 0.7494(2) -0.0917(2) 0.0561(8) Uani 1 1 d .
H13 H 0.7140 0.7615 -0.1463 0.067 Uiso 1 1 calc R
C14 C 0.6491(3) 0.8141(2) -0.0544(2) 0.0623(9) Uani 1 1 d .
C15 C 0.6367(3) 0.7948(2) 0.0257(2) 0.0628(9) Uani 1 1 d .
H15 H 0.5973 0.8373 0.0515 0.075 Uiso 1 1 calc R
C16 C 0.6798(2) 0.7154(2) 0.0700(2) 0.0533(8) Uani 1 1 d .
C17 C 0.8036(3) 0.6015(3) -0.10345(18) 0.0587(9) Uani 1 1 d .
H17A H 0.8722 0.5988 -0.0790 0.088 Uiso 1 1 calc R
H17B H 0.7980 0.6276 -0.1589 0.088 Uiso 1 1 calc R
H17C H 0.7759 0.5362 -0.1055 0.088 Uiso 1 1 calc R
C18 C 0.6021(3) 0.9021(3) -0.1002(3) 0.0903(13) Uani 1 1 d .
H18A H 0.6390 0.9200 -0.1436 0.135 Uiso 1 1 calc R
H18B H 0.6019 0.9564 -0.0623 0.135 Uiso 1 1 calc R
H18C H 0.5352 0.8864 -0.1242 0.135 Uiso 1 1 calc R
C19 C 0.6600(3) 0.7046(3) 0.1577(2) 0.0762(12) Uani 1 1 d .
H19A H 0.6319 0.7647 0.1749 0.114 Uiso 1 1 calc R
H19B H 0.7210 0.6909 0.1938 0.114 Uiso 1 1 calc R
H19C H 0.6144 0.6512 0.1605 0.114 Uiso 1 1 calc R
C21 C 0.7148(2) 0.4826(2) 0.14295(17) 0.0406(6) Uani 1 1 d .
C22 C 0.7234(2) 0.4690(2) 0.22908(17) 0.0473(7) Uani 1 1 d .
C23 C 0.6482(2) 0.4206(2) 0.25992(19) 0.0546(8) Uani 1 1 d .
H23 H 0.6532 0.4127 0.3173 0.066 Uiso 1 1 calc R
C24 C 0.5672(2) 0.3840(2) 0.2104(2) 0.0532(8) Uani 1 1 d .
C25 C 0.5638(2) 0.3922(2) 0.12585(19) 0.0507(7) Uani 1 1 d .
H25 H 0.5109 0.3636 0.0909 0.061 Uiso 1 1 calc R
C26 C 0.6353(2) 0.4411(2) 0.09068(17) 0.0430(7) Uani 1 1 d .
C27 C 0.8097(3) 0.5024(3) 0.29136(18) 0.0636(9) Uani 1 1 d .
H27A H 0.8123 0.5732 0.2921 0.095 Uiso 1 1 calc R
H27B H 0.8700 0.4767 0.2762 0.095 Uiso 1 1 calc R
H27C H 0.8021 0.4785 0.3456 0.095 Uiso 1 1 calc R
C28 C 0.4849(3) 0.3366(3) 0.2456(2) 0.0712(10) Uani 1 1 d .
H28A H 0.4243 0.3715 0.2270 0.107 Uiso 1 1 calc R
H28B H 0.4989 0.3386 0.3053 0.107 Uiso 1 1 calc R
H28C H 0.4782 0.2692 0.2274 0.107 Uiso 1 1 calc R
C29 C 0.6222(2) 0.4425(2) -0.00289(17) 0.0508(7) Uani 1 1 d .
H29A H 0.6709 0.4004 -0.0216 0.076 Uiso 1 1 calc R
H29B H 0.6304 0.5088 -0.0217 0.076 Uiso 1 1 calc R
H29C H 0.5571 0.4193 -0.0251 0.076 Uiso 1 1 calc R
B1 B 0.9431(3) 0.2936(3) 0.0403(2) 0.0444(8) Uani 1 1 d .
H01 H 0.986(2) 0.326(2) -0.0081(17) 0.049(8) Uiso 1 1 d .
C31 C 1.0092(2) 0.2041(2) 0.08371(18) 0.0473(7) Uani 1 1 d .
F32 F 0.98278(15) 0.23336(16) 0.22015(11) 0.0700(6) Uani 1 1 d .
C32 C 1.0249(2) 0.1796(2) 0.16648(19) 0.0522(8) Uani 1 1 d .
F33 F 1.09542(18) 0.08438(17) 0.28129(12) 0.0847(7) Uani 1 1 d .
C33 C 1.0833(3) 0.1031(3) 0.1994(2) 0.0604(9) Uani 1 1 d .
F34 F 1.18982(18) -0.02666(17) 0.18139(16) 0.0921(7) Uani 1 1 d .
C34 C 1.1302(3) 0.0457(2) 0.1494(2) 0.0631(9) Uani 1 1 d .
F35 F 1.16246(19) 0.01025(17) 0.01590(15) 0.0953(8) Uani 1 1 d .
C35 C 1.1163(3) 0.0652(3) 0.0667(2) 0.0626(9) Uani 1 1 d .
F36 F 1.04806(17) 0.15706(16) -0.04603(11) 0.0778(6) Uani 1 1 d .
C36 C 1.0574(2) 0.1420(2) 0.0361(2) 0.0553(8) Uani 1 1 d .
C41 C 0.8403(2) 0.2503(2) -0.01016(18) 0.0455(7) Uani 1 1 d .
F42 F 0.86967(15) 0.30378(16) -0.14159(11) 0.0705(6) Uani 1 1 d .
C42 C 0.8112(2) 0.2580(2) -0.09438(18) 0.0513(8) Uani 1 1 d .
F43 F 0.70214(16) 0.23079(18) -0.21849(11) 0.0815(7) Uani 1 1 d .
C43 C 0.7237(3) 0.2229(3) -0.13592(19) 0.0588(9) Uani 1 1 d .
F44 F 0.57268(16) 0.14342(17) -0.13216(15) 0.0859(7) Uani 1 1 d .
C44 C 0.6589(3) 0.1782(3) -0.0930(2) 0.0606(9) Uani 1 1 d .
F45 F 0.61891(16) 0.12578(19) 0.03364(15) 0.0917(8) Uani 1 1 d .
C45 C 0.6823(3) 0.1688(3) -0.0093(2) 0.0604(9) Uani 1 1 d .
F46 F 0.79081(15) 0.19063(17) 0.11230(12) 0.0746(6) Uani 1 1 d .
C46 C 0.7710(2) 0.2037(2) 0.02945(19) 0.0539(8) Uani 1 1 d .

loop_
_atom_site_aniso_label
_atom_site_aniso_U_11
_atom_site_aniso_U_22
_atom_site_aniso_U_33
_atom_site_aniso_U_23
_atom_site_aniso_U_13
_atom_site_aniso_U_12
P1 0.0458(4) 0.0418(4) 0.0420(4) -0.0018(3) 0.0163(3) 0.0004(3)
C1 0.0478(16) 0.0467(17) 0.0482(16) 0.0005(14) 0.0207(14) 0.0050(14)
C2 0.0472(17) 0.0523(18) 0.0470(16) 0.0006(14) 0.0119(14) 0.0053(14)
C3 0.064(2) 0.064(2) 0.059(2) -0.0068(17) 0.0161(17) -0.0141(18)
C11 0.0499(17) 0.0401(16) 0.0478(17) -0.0008(13) 0.0164(14) 0.0007(13)
C12 0.0492(17) 0.0470(17) 0.0496(17) 0.0017(14) 0.0140(14) -0.0047(14)
C13 0.0585(19) 0.056(2) 0.0554(19) 0.0125(16) 0.0140(16) -0.0045(17)
C14 0.063(2) 0.0462(19) 0.079(2) 0.0102(18) 0.0155(19) 0.0061(16)
C15 0.068(2) 0.0453(19) 0.079(2) -0.0022(18) 0.0268(19) 0.0110(17)
C16 0.063(2) 0.0429(17) 0.0585(19) -0.0033(15) 0.0226(16) 0.0022(15)
C17 0.072(2) 0.066(2) 0.0424(17) 0.0086(16) 0.0232(16) 0.0070(18)
C18 0.102(3) 0.068(3) 0.103(3) 0.023(2) 0.022(3) 0.025(2)
C19 0.101(3) 0.065(2) 0.074(2) -0.001(2) 0.051(2) 0.019(2)
C21 0.0439(15) 0.0407(15) 0.0399(15) 0.0003(13) 0.0146(12) 0.0040(13)
C22 0.0534(17) 0.0478(18) 0.0427(16) -0.0005(14) 0.0141(14) 0.0025(14)
C23 0.064(2) 0.062(2) 0.0407(16) 0.0093(15) 0.0168(15) 0.0019(17)
C24 0.0542(18) 0.0531(19) 0.0555(18) 0.0139(16) 0.0187(15) 0.0030(16)
C25 0.0444(16) 0.0518(18) 0.0561(18) 0.0039(15) 0.0082(14) -0.0027(14)
C26 0.0459(16) 0.0412(16) 0.0437(15) 0.0007(13) 0.0126(13) 0.0062(13)
C27 0.071(2) 0.080(3) 0.0395(17) 0.0018(17) 0.0097(16) -0.008(2)
C28 0.066(2) 0.081(3) 0.071(2) 0.023(2) 0.0236(19) -0.004(2)
C29 0.0500(17) 0.0565(19) 0.0456(17) -0.0033(15) 0.0066(14) 0.0006(15)
B1 0.0457(18) 0.048(2) 0.0418(18) 0.0019(15) 0.0156(15) 0.0034(16)
C31 0.0462(16) 0.0488(18) 0.0488(17) -0.0007(14) 0.0132(14) 0.0031(14)
F32 0.0843(14) 0.0815(14) 0.0496(10) 0.0055(10) 0.0274(10) 0.0208(11)
C32 0.0555(18) 0.0534(19) 0.0511(18) 0.0012(15) 0.0194(15) 0.0049(16)
F33 0.1070(17) 0.0858(16) 0.0618(13) 0.0276(12) 0.0151(12) 0.0162(14)
C33 0.067(2) 0.058(2) 0.057(2) 0.0138(17) 0.0098(17) 0.0009(18)
F34 0.0940(16) 0.0680(14) 0.1154(18) 0.0281(13) 0.0198(14) 0.0320(13)
C34 0.063(2) 0.0468(19) 0.081(3) 0.0145(18) 0.0139(19) 0.0120(17)
F35 0.1099(18) 0.0762(15) 0.1053(18) -0.0148(13) 0.0341(15) 0.0411(14)
C35 0.063(2) 0.052(2) 0.075(2) -0.0063(18) 0.0175(18) 0.0127(17)
F36 0.1020(16) 0.0826(15) 0.0522(11) -0.0072(10) 0.0229(11) 0.0314(13)
C36 0.0591(19) 0.057(2) 0.0517(18) -0.0036(16) 0.0134(15) 0.0065(17)
C41 0.0511(17) 0.0418(16) 0.0458(16) 0.0009(13) 0.0139(14) 0.0106(14)
F42 0.0719(13) 0.0975(16) 0.0468(10) 0.0039(10) 0.0241(10) 0.0093(12)
C42 0.0599(19) 0.0523(19) 0.0452(17) -0.0047(15) 0.0196(15) 0.0115(16)
F43 0.0901(15) 0.1049(18) 0.0461(11) -0.0126(11) -0.0002(10) 0.0157(13)
C43 0.071(2) 0.058(2) 0.0459(18) -0.0077(16) 0.0027(17) 0.0186(18)
F44 0.0754(14) 0.0765(15) 0.0965(16) -0.0007(13) -0.0157(12) -0.0026(12)
C44 0.061(2) 0.050(2) 0.068(2) -0.0027(17) -0.0017(18) 0.0068(17)
F45 0.0662(13) 0.1083(19) 0.0977(17) 0.0396(15) 0.0039(12) -0.0240(13)
C45 0.056(2) 0.054(2) 0.070(2) 0.0162(17) 0.0082(18) 0.0003(17)
F46 0.0662(12) 0.1008(17) 0.0565(11) 0.0262(11) 0.0091(10) -0.0150(12)
C46 0.058(2) 0.0544(19) 0.0492(18) 0.0088(15) 0.0088(16) 0.0041(16)

loop_
_atom_type_symbol
_atom_type_description
_atom_type_scat_dispersion_real
_atom_type_scat_dispersion_imag
_atom_type_scat_source
C C 0.0033 0.0016 'International Tables Vol C Tables 4.2.6.8 and 6.1.1.4'
H H 0.0000 0.0000 'International Tables Vol C Tables 4.2.6.8 and 6.1.1.4'
B B 0.0013 0.0007 'International Tables Vol C Tables 4.2.6.8 and 6.1.1.4'
F F 0.0171 0.0103 'International Tables Vol C Tables 4.2.6.8 and 6.1.1.4'
P P 0.1023 0.0942 'International Tables Vol C Tables 4.2.6.8 and 6.1.1.4'

loop_
_geom_angle_atom_site_label_1
_geom_angle_atom_site_label_2
_geom_angle_atom_site_label_3
_geom_angle
C3 P1 C1 102.89(16)
C3 P1 C21 117.57(14)
C1 P1 C21 106.39(13)
C3 P1 C11 103.07(16)
C1 P1 C11 117.59(13)
C21 P1 C11 109.71(13)
C2 C1 P1 113.98(19)
C2 C1 H1A 108.8
P1 C1 H1A 108.8
C2 C1 H1B 108.8
P1 C1 H1B 108.8
H1A C1 H1B 107.7
C1 C2 B1 107.1(2)
C1 C2 H2A 110.3
B1 C2 H2A 110.3
C1 C2 H2B 110.3
B1 C2 H2B 110.3
H2A C2 H2B 108.5
P1 C3 H3A 109.5
P1 C3 H3B 109.5
H3A C3 H3B 109.5
P1 C3 H3C 109.5
H3A C3 H3C 109.5
H3B C3 H3C 109.5
C12 C11 C16 119.0(3)
C12 C11 P1 123.5(2)
C16 C11 P1 117.2(2)
C13 C12 C11 118.6(3)
C13 C12 C17 115.9(3)
C11 C12 C17 125.4(3)
C14 C13 C12 123.0(3)
C14 C13 H13 118.5
C12 C13 H13 118.5
C15 C14 C13 117.5(3)
C15 C14 C18 121.4(3)
C13 C14 C18 121.1(3)
C14 C15 C16 122.9(3)
C14 C15 H15 118.5
C16 C15 H15 118.5
C15 C16 C11 118.8(3)
C15 C16 C19 116.7(3)
C11 C16 C19 124.5(3)
C12 C17 H17A 109.5
C12 C17 H17B 109.5
H17A C17 H17B 109.5
C12 C17 H17C 109.5
H17A C17 H17C 109.5
H17B C17 H17C 109.5
C14 C18 H18A 109.5
C14 C18 H18B 109.5
H18A C18 H18B 109.5
C14 C18 H18C 109.5
H18A C18 H18C 109.5
H18B C18 H18C 109.5
C16 C19 H19A 109.5
C16 C19 H19B 109.5
H19A C19 H19B 109.5
C16 C19 H19C 109.5
H19A C19 H19C 109.5
H19B C19 H19C 109.5
C26 C21 C22 119.7(3)
C26 C21 P1 116.9(2)
C22 C21 P1 123.5(2)
C23 C22 C21 118.4(3)
C23 C22 C27 116.7(3)
C21 C22 C27 124.8(3)
C24 C23 C22 122.9(3)
C24 C23 H23 118.5
C22 C23 H23 118.5
C23 C24 C25 117.5(3)
C23 C24 C28 121.7(3)
C25 C24 C28 120.7(3)
C24 C25 C26 122.6(3)
C24 C25 H25 118.7
C26 C25 H25 118.7
C25 C26 C21 118.6(3)
C25 C26 C29 116.5(3)
C21 C26 C29 124.8(3)
C22 C27 H27A 109.5
C22 C27 H27B 109.5
H27A C27 H27B 109.5
C22 C27 H27C 109.5
H27A C27 H27C 109.5
H27B C27 H27C 109.5
C24 C28 H28A 109.5
C24 C28 H28B 109.5
H28A C28 H28B 109.5
C24 C28 H28C 109.5
H28A C28 H28C 109.5
H28B C28 H28C 109.5
C26 C29 H29A 109.5
C26 C29 H29B 109.5
H29A C29 H29B 109.5
C26 C29 H29C 109.5
H29A C29 H29C 109.5
H29B C29 H29C 109.5
C31 B1 C41 109.4(3)
C31 B1 C2 117.3(3)
C41 B1 C2 107.9(2)
C31 B1 H01 106.0(14)
C41 B1 H01 106.9(14)
C2 B1 H01 108.9(14)
C32 C31 C36 112.9(3)
C32 C31 B1 127.3(3)
C36 C31 B1 119.9(3)
F32 C32 C33 116.3(3)
F32 C32 C31 119.5(3)
C33 C32 C31 124.2(3)
F33 C33 C34 119.3(3)
F33 C33 C32 120.5(3)
C34 C33 C32 120.1(3)
F34 C34 C35 121.1(3)
F34 C34 C33 120.4(3)
C35 C34 C33 118.5(3)
F35 C35 C34 119.8(3)
F35 C35 C36 120.5(3)
C34 C35 C36 119.7(3)
F36 C36 C35 116.1(3)
F36 C36 C31 119.2(3)
C35 C36 C31 124.7(3)
C42 C41 C46 112.8(3)
C42 C41 B1 125.0(3)
C46 C41 B1 122.2(3)
F42 C42 C43 115.6(3)
F42 C42 C41 120.0(3)
C43 C42 C41 124.4(3)
F43 C43 C44 119.8(3)
F43 C43 C42 120.6(3)
C44 C43 C42 119.6(3)
F44 C44 C43 120.7(3)
F44 C44 C45 119.9(3)
C43 C44 C45 119.4(3)
F45 C45 C44 119.9(3)
F45 C45 C46 121.0(3)
C44 C45 C46 119.1(3)
F46 C46 C45 116.4(3)
F46 C46 C41 118.9(3)
C45 C46 C41 124.7(3)

loop_
_geom_bond_atom_site_label_1
_geom_bond_atom_site_label_2
_geom_bond_distance
P1 C3 1.800(3)
P1 C1 1.807(3)
P1 C21 1.824(3)
P1 C11 1.824(3)
C1 C2 1.541(4)
C1 H1A 0.9800
C1 H1B 0.9800
C2 B1 1.640(4)
C2 H2A 0.9800
C2 H2B 0.9800
C3 H3A 0.9700
C3 H3B 0.9700
C3 H3C 0.9700
C11 C12 1.413(4)
C11 C16 1.422(4)
C12 C13 1.394(4)
C12 C17 1.510(4)
C13 C14 1.379(5)
C13 H13 0.9400
C14 C15 1.379(5)
C14 C18 1.512(5)
C15 C16 1.388(5)
C15 H15 0.9400
C16 C19 1.514(4)
C17 H17A 0.9700
C17 H17B 0.9700
C17 H17C 0.9700
C18 H18A 0.9700
C18 H18B 0.9700
C18 H18C 0.9700
C19 H19A 0.9700
C19 H19B 0.9700
C19 H19C 0.9700
C21 C26 1.404(4)
C21 C22 1.414(4)
C22 C23 1.391(4)
C22 C27 1.514(4)
C23 C24 1.371(4)
C23 H23 0.9400
C24 C25 1.387(4)
C24 C28 1.500(4)
C25 C26 1.390(4)
C25 H25 0.9400
C26 C29 1.520(4)
C27 H27A 0.9700
C27 H27B 0.9700
C27 H27C 0.9700
C28 H28A 0.9700
C28 H28B 0.9700
C28 H28C 0.9700
C29 H29A 0.9700
C29 H29B 0.9700
C29 H29C 0.9700
B1 C31 1.624(5)
B1 C41 1.638(5)
B1 H01 1.16(3)
C31 C32 1.384(4)
C31 C36 1.392(4)
F32 C32 1.347(3)
C32 C33 1.378(5)
F33 C33 1.354(4)
C33 C34 1.370(5)
F34 C34 1.341(4)
C34 C35 1.368(5)
F35 C35 1.353(4)
C35 C36 1.375(5)
F36 C36 1.351(4)
C41 C42 1.383(4)
C41 C46 1.393(4)
F42 C42 1.357(4)
C42 C43 1.378(5)
F43 C43 1.347(4)
C43 C44 1.366(5)
F44 C44 1.349(4)
C44 C45 1.368(5)
F45 C45 1.342(4)
C45 C46 1.375(5)
F46 C46 1.358(3)

loop_
_geom_torsion_atom_site_label_1
_geom_torsion_atom_site_label_2
_geom_torsion_atom_site_label_3
_geom_torsion_atom_site_label_4
_geom_torsion
C3 P1 C1 C2 72.7(3)
C21 P1 C1 C2 -51.5(3)
C11 P1 C1 C2 -174.8(2)
P1 C1 C2 B1 161.9(2)
C3 P1 C11 C12 104.1(3)
C1 P1 C11 C12 -8.2(3)
C21 P1 C11 C12 -129.9(3)
C3 P1 C11 C16 -70.4(3)
C1 P1 C11 C16 177.3(2)
C21 P1 C11 C16 55.6(3)
C16 C11 C12 C13 1.9(4)
P1 C11 C12 C13 -172.5(2)
C16 C11 C12 C17 -177.1(3)
P1 C11 C12 C17 8.4(4)
C11 C12 C13 C14 -1.7(5)
C17 C12 C13 C14 177.4(3)
C12 C13 C14 C15 -0.1(5)
C12 C13 C14 C18 -179.2(3)
C13 C14 C15 C16 1.7(6)
C18 C14 C15 C16 -179.1(4)
C14 C15 C16 C11 -1.5(5)
C14 C15 C16 C19 179.4(4)
C12 C11 C16 C15 -0.4(5)
P1 C11 C16 C15 174.4(3)
C12 C11 C16 C19 178.6(3)
P1 C11 C16 C19 -6.7(5)
C3 P1 C21 C26 172.8(2)
C1 P1 C21 C26 -72.6(2)
C11 P1 C21 C26 55.6(2)
C3 P1 C21 C22 -6.6(3)
C1 P1 C21 C22 108.0(3)
C11 P1 C21 C22 -123.9(3)
C26 C21 C22 C23 -4.7(4)
P1 C21 C22 C23 174.7(2)
C26 C21 C22 C27 174.6(3)
P1 C21 C22 C27 -6.0(4)
C21 C22 C23 C24 1.3(5)
C27 C22 C23 C24 -178.1(3)
C22 C23 C24 C25 3.1(5)
C22 C23 C24 C28 -176.9(3)
C23 C24 C25 C26 -4.3(5)
C28 C24 C25 C26 175.7(3)
C24 C25 C26 C21 0.9(5)
C24 C25 C26 C29 179.1(3)
C22 C21 C26 C25 3.7(4)
P1 C21 C26 C25 -175.8(2)
C22 C21 C26 C29 -174.3(3)
P1 C21 C26 C29 6.2(4)
C1 C2 B1 C31 169.1(3)
C1 C2 B1 C41 -66.9(3)
C41 B1 C31 C32 -105.4(4)
C2 B1 C31 C32 17.8(5)
C41 B1 C31 C36 74.5(3)
C2 B1 C31 C36 -162.3(3)
C36 C31 C32 F32 -179.9(3)
B1 C31 C32 F32 -0.1(5)
C36 C31 C32 C33 1.1(5)
B1 C31 C32 C33 -179.1(3)
F32 C32 C33 F33 0.5(5)
C31 C32 C33 F33 179.5(3)
F32 C32 C33 C34 -178.9(3)
C31 C32 C33 C34 0.1(6)
F33 C33 C34 F34 -1.8(5)
C32 C33 C34 F34 177.6(3)
F33 C33 C34 C35 179.4(3)
C32 C33 C34 C35 -1.2(5)
F34 C34 C35 F35 0.6(5)
C33 C34 C35 F35 179.4(3)
F34 C34 C35 C36 -177.8(3)
C33 C34 C35 C36 1.0(6)
F35 C35 C36 F36 1.0(5)
C34 C35 C36 F36 179.4(3)
F35 C35 C36 C31 -178.2(3)
C34 C35 C36 C31 0.2(6)
C32 C31 C36 F36 179.6(3)
B1 C31 C36 F36 -0.2(5)
C32 C31 C36 C35 -1.2(5)
B1 C31 C36 C35 178.9(3)
C31 B1 C41 C42 -117.9(3)
C2 B1 C41 C42 113.5(3)
C31 B1 C41 C46 64.2(4)
C2 B1 C41 C46 -64.4(4)
C46 C41 C42 F42 178.4(3)
B1 C41 C42 F42 0.3(4)
C46 C41 C42 C43 -0.6(5)
B1 C41 C42 C43 -178.7(3)
F42 C42 C43 F43 3.0(4)
C41 C42 C43 F43 -178.0(3)
F42 C42 C43 C44 -178.1(3)
C41 C42 C43 C44 0.9(5)
F43 C43 C44 F44 -1.2(5)
C42 C43 C44 F44 179.9(3)
F43 C43 C44 C45 178.7(3)
C42 C43 C44 C45 -0.2(5)
F44 C44 C45 F45 -0.6(5)
C43 C44 C45 F45 179.5(3)
F44 C44 C45 C46 179.2(3)
C43 C44 C45 C46 -0.7(5)
F45 C45 C46 F46 1.1(5)
C44 C45 C46 F46 -178.8(3)
F45 C45 C46 C41 -179.2(3)
C44 C45 C46 C41 1.0(5)
C42 C41 C46 F46 179.4(3)
B1 C41 C46 F46 -2.4(5)
C42 C41 C46 C45 -0.3(5)
B1 C41 C46 C45 177.8(3)
